data_4119384
loop_
_publ_author_name
'Grace E. Ferris'
'Kai Hong'
'Ian A. Roundtree'
'James P. Morken'

_publ_section_title
;
 A Catalytic Enantioselective Tandem Allylation Strategy for Rapid Terpene
 Construction: Application to the Synthesis of Pumilaside Aglycon
;
_journal_name_full 'Journal of the American Chemical Society'
_journal_page_first 2501
_journal_page_last 2504
_journal_paper_doi 10.1021/ja400506j
_journal_volume 135
_journal_year 2013
_chemical_absolute_configuration syn
_chemical_formula_moiety 'C19 H26 O2'
_chemical_formula_sum 'C19 H26 O2'
_chemical_formula_weight 286.40
_chemical_name_systematic
; 
 ? 
;
_space_group_IT_number 4
_symmetry_cell_setting monoclinic
_symmetry_space_group_name_Hall 'P 2yb'
_symmetry_space_group_name_H-M 'P 1 21 1'
_atom_sites_solution_hydrogens difmap
_atom_sites_solution_primary direct
_atom_sites_solution_secondary difmap
_audit_creation_method SHELXL-97
_cell_angle_alpha 90.00
_cell_angle_beta 106.762(4)
_cell_angle_gamma 90.00
_cell_formula_units_Z 4
_cell_length_a 14.6441(14)
_cell_length_b 6.9021(7)
_cell_length_c 16.9049(16)
_cell_measurement_reflns_used 9975
_cell_measurement_temperature 100(2)
_cell_measurement_theta_max 66.71
_cell_measurement_theta_min 2.73
_cell_volume 1636.1(3)
_computing_cell_refinement 'SAINT (Bruker, 2010)'
_computing_data_collection 'APEX2 (Bruker, 2010)'
_computing_data_reduction 'SAINT (Bruker, 2010)'
_computing_molecular_graphics 'Bruker SHELXTL'
_computing_publication_material 'Bruker SHELXTL'
_computing_structure_refinement 'SHELXL-97 (Sheldrick, 2008)'
_computing_structure_solution 'SHELXS-97 (Sheldrick, 2008)'
_diffrn_ambient_temperature 100(2)
_diffrn_measured_fraction_theta_full 0.978
_diffrn_measured_fraction_theta_max 0.978
_diffrn_measurement_device_type 'Bruker Kappa DUO CCD diffractometer'
_diffrn_measurement_method '\f and \w scans'
_diffrn_radiation_monochromator graphite
_diffrn_radiation_type CuK\a
_diffrn_radiation_wavelength 1.54178
_diffrn_reflns_av_R_equivalents 0.0422
_diffrn_reflns_av_sigmaI/netI 0.0409
_diffrn_reflns_limit_h_max 17
_diffrn_reflns_limit_h_min -17
_diffrn_reflns_limit_k_max 8
_diffrn_reflns_limit_k_min -4
_diffrn_reflns_limit_l_max 20
_diffrn_reflns_limit_l_min -20
_diffrn_reflns_number 14863
_diffrn_reflns_theta_full 67.34
_diffrn_reflns_theta_max 67.34
_diffrn_reflns_theta_min 2.73
_diffrn_source 'microfocus sealed tube'
_diffrn_source_type 'Incoatec I\uS'
_exptl_absorpt_coefficient_mu 0.570
_exptl_absorpt_correction_T_max 0.9775
_exptl_absorpt_correction_T_min 0.9347
_exptl_absorpt_correction_type multi-scan
_exptl_absorpt_process_details
;
Sheldrick, G.M. (2008). SADABS v2008/1. Bruker AXS Inc. Madison, WI USA.
;
_exptl_crystal_colour colorless
_exptl_crystal_density_diffrn 1.163
_exptl_crystal_density_method none
_exptl_crystal_description block
_exptl_crystal_F_000 624
_exptl_crystal_size_max 0.12
_exptl_crystal_size_mid 0.08
_exptl_crystal_size_min 0.04
_refine_diff_density_max 0.175
_refine_diff_density_min -0.225
_refine_diff_density_rms 0.041
_refine_ls_abs_structure_details 'Flack H D (1983), Acta Cryst. A39, 876-881'
_refine_ls_abs_structure_Flack 0.34(18)
_refine_ls_extinction_coef na
_refine_ls_extinction_method none
_refine_ls_goodness_of_fit_ref 1.027
_refine_ls_hydrogen_treatment mixed
_refine_ls_matrix_type full
_refine_ls_number_parameters 415
_refine_ls_number_reflns 3901
_refine_ls_number_restraints 11
_refine_ls_restrained_S_all 1.027
_refine_ls_R_factor_all 0.0347
_refine_ls_R_factor_gt 0.0337
_refine_ls_shift/su_max 0.000
_refine_ls_shift/su_mean 0.000
_refine_ls_structure_factor_coef Fsqd
_refine_ls_weighting_details 'calc w=1/[\s^2^(Fo^2^)+(0.0535P)^2^+0.3299P] where P=(Fo^2^+2Fc^2^)/3'
_refine_ls_weighting_scheme calc
_refine_ls_wR_factor_gt 0.0878
_refine_ls_wR_factor_ref 0.0888
_reflns_number_gt 3796
_reflns_number_total 3901
_reflns_threshold_expression >2sigma(I)
_cod_data_source_file ja400506j_si_005.cif
_cod_data_source_block C19H26O2
_cod_database_code 4119384

loop_
_symmetry_equiv_pos_as_xyz
'x, y, z'
'-x, y+1/2, -z'

loop_
_atom_site_label
_atom_site_type_symbol
_atom_site_fract_x
_atom_site_fract_y
_atom_site_fract_z
_atom_site_U_iso_or_equiv
_atom_site_adp_type
_atom_site_occupancy
_atom_site_symmetry_multiplicity
_atom_site_calc_flag
_atom_site_refinement_flags
O1 O 0.05752(9) 0.2164(2) 0.45410(7) 0.0202(3) Uani 1 1 d D
H1O H 0.0692(17) 0.332(3) 0.4713(14) 0.030 Uiso 1 1 d D
O2 O 0.11097(9) -0.4177(2) 0.52049(7) 0.0204(3) Uani 1 1 d D
H2O H 0.0618(13) -0.363(4) 0.5289(13) 0.031 Uiso 1 1 d D
C1 C 0.13916(12) 0.1415(3) 0.43244(10) 0.0181(4) Uani 1 1 d D
H1 H 0.1669(14) 0.251(3) 0.4111(12) 0.022 Uiso 1 1 d D
C2 C 0.10584(12) -0.0123(3) 0.36462(10) 0.0191(4) Uani 1 1 d .
C3 C 0.06868(12) -0.1875(3) 0.40499(10) 0.0182(4) Uani 1 1 d D
H3 H 0.0226(13) -0.134(4) 0.4309(12) 0.022 Uiso 1 1 d D
C4 C 0.14866(12) -0.2788(3) 0.47459(10) 0.0189(4) Uani 1 1 d D
H4 H 0.1905(14) -0.359(3) 0.4512(12) 0.023 Uiso 1 1 d D
C5 C 0.21180(12) -0.1313(3) 0.53146(10) 0.0194(4) Uani 1 1 d .
C6 C 0.27566(13) -0.1936(3) 0.60579(11) 0.0258(4) Uani 1 1 d .
H6 H 0.2763 -0.3259 0.6213 0.031 Uiso 1 1 calc R
C7 C 0.33781(14) -0.0646(4) 0.65683(12) 0.0309(5) Uani 1 1 d .
H7 H 0.3805 -0.1084 0.7073 0.037 Uiso 1 1 calc R
C8 C 0.33787(14) 0.1300(3) 0.63420(12) 0.0297(5) Uani 1 1 d .
H8 H 0.3810 0.2188 0.6688 0.036 Uiso 1 1 calc R
C9 C 0.27477(13) 0.1922(3) 0.56121(11) 0.0238(4) Uani 1 1 d .
H9 H 0.2747 0.3246 0.5458 0.029 Uiso 1 1 calc R
C10 C 0.21082(12) 0.0638(3) 0.50942(10) 0.0190(4) Uani 1 1 d .
C11 C 0.02426(13) 0.0694(3) 0.29407(11) 0.0248(4) Uani 1 1 d .
H11A H -0.0326 0.0857 0.3130 0.037 Uiso 1 1 calc R
H11B H 0.0100 -0.0203 0.2472 0.037 Uiso 1 1 calc R
H11C H 0.0431 0.1953 0.2769 0.037 Uiso 1 1 calc R
C12 C 0.19021(13) -0.0773(3) 0.33221(11) 0.0227(4) Uani 1 1 d .
H12A H 0.2453 -0.1058 0.3807 0.027 Uiso 1 1 calc R
H12B H 0.1718 -0.2003 0.3017 0.027 Uiso 1 1 calc R
C13 C 0.22404(14) 0.0637(3) 0.27580(11) 0.0253(4) Uani 1 1 d .
H13A H 0.2705 -0.0051 0.2534 0.030 Uiso 1 1 calc R
H13B H 0.1685 0.0975 0.2285 0.030 Uiso 1 1 calc R
C14 C 0.26947(14) 0.2489(3) 0.31534(11) 0.0255(4) Uani 1 1 d .
H14 H 0.2313 0.3624 0.3036 0.031 Uiso 1 1 calc R
C15 C 0.35773(15) 0.2696(4) 0.36507(12) 0.0379(6) Uani 1 1 d .
C16 C 0.42696(17) 0.1056(7) 0.38846(17) 0.0677(11) Uani 1 1 d .
H16A H 0.4026 -0.0060 0.3528 0.101 Uiso 1 1 calc R
H16B H 0.4352 0.0699 0.4462 0.101 Uiso 1 1 calc R
H16C H 0.4885 0.1455 0.3817 0.101 Uiso 1 1 calc R
C17 C 0.3908(2) 0.4658(6) 0.40334(15) 0.0616(10) Uani 1 1 d .
H17A H 0.3416 0.5631 0.3802 0.092 Uiso 1 1 calc R
H17B H 0.4500 0.5024 0.3912 0.092 Uiso 1 1 calc R
H17C H 0.4022 0.4586 0.4633 0.092 Uiso 1 1 calc R
C18 C 0.01901(13) -0.3397(3) 0.34432(10) 0.0216(4) Uani 1 1 d .
H18 H 0.0529 -0.3956 0.3098 0.026 Uiso 1 1 calc R
C19 C -0.06851(13) -0.4009(3) 0.33579(11) 0.0266(4) Uani 1 1 d .
H19A H -0.1044 -0.3480 0.3693 0.032 Uiso 1 1 calc R
H19B H -0.0957 -0.4979 0.2961 0.032 Uiso 1 1 calc R
O3 O 0.56187(9) 0.2396(2) 0.95455(7) 0.0191(3) Uani 1 1 d D
H3O H 0.5698(17) 0.350(3) 0.9738(14) 0.029 Uiso 1 1 d D
O4 O 0.59877(8) -0.4101(2) 1.02482(7) 0.0204(3) Uani 1 1 d D
H4O H 0.5496(13) -0.353(4) 1.0313(13) 0.031 Uiso 1 1 d D
C20 C 0.65531(12) 0.1621(3) 0.96360(10) 0.0176(4) Uani 1 1 d D
H20 H 0.6977(13) 0.270(3) 0.9558(12) 0.021 Uiso 1 1 d D
C21 C 0.64880(12) 0.0097(3) 0.89581(10) 0.0178(4) Uani 1 1 d .
C22 C 0.59696(12) -0.1705(3) 0.91719(10) 0.0177(4) Uani 1 1 d D
H22 H 0.5350(12) -0.125(4) 0.9231(12) 0.021 Uiso 1 1 d D
C23 C 0.65284(12) -0.2615(3) 1.00005(10) 0.0181(4) Uani 1 1 d D
H23 H 0.7093(13) -0.337(3) 0.9945(12) 0.022 Uiso 1 1 d D
C24 C 0.68861(12) -0.1136(3) 1.06851(10) 0.0183(4) Uani 1 1 d .
C25 C 0.71929(12) -0.1754(3) 1.15081(11) 0.0213(4) Uani 1 1 d .
H25 H 0.7138 -0.3083 1.1634 0.026 Uiso 1 1 calc R
C26 C 0.75750(12) -0.0462(3) 1.21400(11) 0.0239(4) Uani 1 1 d .
H26 H 0.7777 -0.0900 1.2696 0.029 Uiso 1 1 calc R
C27 C 0.76634(12) 0.1485(3) 1.19607(11) 0.0235(4) Uani 1 1 d .
H27 H 0.7937 0.2376 1.2393 0.028 Uiso 1 1 calc R
C28 C 0.73507(12) 0.2119(3) 1.11499(11) 0.0214(4) Uani 1 1 d .
H28 H 0.7406 0.3451 1.1030 0.026 Uiso 1 1 calc R
C29 C 0.69551(11) 0.0832(3) 1.05063(10) 0.0181(4) Uani 1 1 d .
C30 C 0.58994(12) 0.0909(3) 0.81198(10) 0.0208(4) Uani 1 1 d .
H30A H 0.5228 0.0999 0.8109 0.031 Uiso 1 1 calc R
H30B H 0.5959 0.0046 0.7677 0.031 Uiso 1 1 calc R
H30C H 0.6136 0.2200 0.8039 0.031 Uiso 1 1 calc R
C31 C 0.75127(12) -0.0417(3) 0.89397(10) 0.0187(4) Uani 1 1 d .
H31A H 0.7909 -0.0660 0.9513 0.022 Uiso 1 1 calc R
H31B H 0.7486 -0.1639 0.8627 0.022 Uiso 1 1 calc R
C32 C 0.80116(12) 0.1128(3) 0.85553(11) 0.0220(4) Uani 1 1 d .
H32A H 0.7634 0.1361 0.7975 0.026 Uiso 1 1 calc R
H32B H 0.8047 0.2360 0.8863 0.026 Uiso 1 1 calc R
C33 C 0.90005(12) 0.0490(3) 0.85791(10) 0.0229(4) Uani 1 1 d .
H33 H 0.9047 -0.0740 0.8341 0.027 Uiso 1 1 calc R
C34 C 0.98182(13) 0.1430(4) 0.88913(10) 0.0284(5) Uani 1 1 d .
C35 C 0.99080(17) 0.3408(4) 0.92763(14) 0.0436(6) Uani 1 1 d .
H35A H 0.9275 0.3999 0.9162 0.065 Uiso 1 1 calc R
H35B H 1.0315 0.4220 0.9043 0.065 Uiso 1 1 calc R
H35C H 1.0193 0.3295 0.9875 0.065 Uiso 1 1 calc R
C36 C 1.07505(14) 0.0513(5) 0.88875(13) 0.0395(6) Uani 1 1 d .
H36A H 1.0630 -0.0773 0.8633 0.059 Uiso 1 1 calc R
H36B H 1.1161 0.0387 0.9456 0.059 Uiso 1 1 calc R
H36C H 1.1067 0.1327 0.8571 0.059 Uiso 1 1 calc R
C37 C 0.57408(12) -0.3219(3) 0.85026(10) 0.0202(4) Uani 1 1 d .
H37 H 0.6245 -0.3650 0.8297 0.024 Uiso 1 1 calc R
C38 C 0.48926(13) -0.3985(3) 0.81828(11) 0.0241(4) Uani 1 1 d .
H38A H 0.4372 -0.3588 0.8374 0.029 Uiso 1 1 calc R
H38B H 0.4800 -0.4937 0.7761 0.029 Uiso 1 1 calc R

loop_
_atom_site_aniso_label
_atom_site_aniso_U_11
_atom_site_aniso_U_22
_atom_site_aniso_U_33
_atom_site_aniso_U_23
_atom_site_aniso_U_13
_atom_site_aniso_U_12
O1 0.0216(6) 0.0144(7) 0.0256(6) -0.0017(5) 0.0085(5) 0.0006(5)
O2 0.0237(6) 0.0153(7) 0.0234(6) 0.0024(5) 0.0090(5) 0.0002(6)
C1 0.0200(8) 0.0145(10) 0.0216(8) 0.0019(7) 0.0090(6) 0.0012(7)
C2 0.0224(8) 0.0176(10) 0.0170(8) 0.0016(7) 0.0050(6) 0.0006(8)
C3 0.0205(8) 0.0160(10) 0.0190(8) -0.0020(7) 0.0074(7) -0.0005(8)
C4 0.0234(8) 0.0149(10) 0.0205(8) 0.0008(7) 0.0095(7) 0.0002(8)
C5 0.0202(8) 0.0187(10) 0.0204(8) -0.0003(8) 0.0078(7) 0.0020(8)
C6 0.0266(9) 0.0234(11) 0.0261(9) 0.0022(8) 0.0057(7) 0.0011(8)
C7 0.0279(10) 0.0340(13) 0.0246(9) 0.0029(9) -0.0025(7) 0.0006(10)
C8 0.0275(9) 0.0288(12) 0.0280(9) -0.0058(9) 0.0003(7) -0.0055(9)
C9 0.0248(9) 0.0182(11) 0.0282(9) -0.0010(8) 0.0076(7) -0.0025(8)
C10 0.0195(8) 0.0192(10) 0.0198(8) -0.0010(7) 0.0078(7) -0.0006(8)
C11 0.0294(9) 0.0219(11) 0.0214(8) 0.0012(8) 0.0044(7) 0.0001(9)
C12 0.0286(9) 0.0192(11) 0.0225(8) 0.0004(8) 0.0109(7) 0.0001(8)
C13 0.0296(9) 0.0269(12) 0.0216(9) 0.0005(8) 0.0109(7) -0.0027(9)
C14 0.0290(9) 0.0281(12) 0.0215(8) 0.0023(8) 0.0108(7) -0.0047(9)
C15 0.0338(11) 0.0576(17) 0.0235(9) 0.0018(11) 0.0105(8) -0.0139(12)
C16 0.0291(11) 0.120(3) 0.0517(14) 0.0300(19) 0.0082(10) 0.0088(17)
C17 0.0602(16) 0.093(3) 0.0352(12) -0.0184(14) 0.0196(11) -0.0481(18)
C18 0.0275(9) 0.0182(10) 0.0188(8) -0.0018(7) 0.0060(7) 0.0011(8)
C19 0.0304(9) 0.0243(11) 0.0225(8) -0.0002(8) 0.0035(7) -0.0055(9)
O3 0.0181(6) 0.0146(7) 0.0250(6) -0.0008(5) 0.0068(5) 0.0017(5)
O4 0.0207(6) 0.0146(7) 0.0277(6) 0.0001(5) 0.0098(5) -0.0006(6)
C20 0.0159(7) 0.0148(9) 0.0232(8) 0.0007(7) 0.0072(6) 0.0002(7)
C21 0.0171(8) 0.0173(10) 0.0194(8) 0.0003(7) 0.0059(6) 0.0002(7)
C22 0.0161(8) 0.0156(10) 0.0223(8) -0.0014(7) 0.0069(6) 0.0013(7)
C23 0.0170(8) 0.0149(10) 0.0237(8) 0.0001(7) 0.0081(6) -0.0010(7)
C24 0.0140(8) 0.0190(10) 0.0230(8) -0.0002(8) 0.0070(6) 0.0008(7)
C25 0.0190(8) 0.0203(11) 0.0241(8) 0.0015(8) 0.0056(7) 0.0028(8)
C26 0.0209(8) 0.0297(12) 0.0191(8) 0.0023(8) 0.0029(6) 0.0035(9)
C27 0.0186(8) 0.0266(11) 0.0237(8) -0.0070(8) 0.0033(6) -0.0018(8)
C28 0.0184(8) 0.0181(10) 0.0273(8) -0.0022(8) 0.0060(7) -0.0012(8)
C29 0.0143(7) 0.0197(10) 0.0212(8) -0.0022(8) 0.0066(6) 0.0005(8)
C30 0.0193(8) 0.0200(10) 0.0222(8) -0.0007(8) 0.0046(6) 0.0006(8)
C31 0.0191(8) 0.0171(10) 0.0204(8) -0.0010(7) 0.0064(6) 0.0000(8)
C32 0.0236(8) 0.0204(11) 0.0235(8) 0.0012(8) 0.0093(7) 0.0001(8)
C33 0.0239(9) 0.0263(11) 0.0203(8) -0.0004(8) 0.0091(7) 0.0001(8)
C34 0.0251(9) 0.0427(14) 0.0174(8) 0.0016(9) 0.0060(7) -0.0071(9)
C35 0.0408(12) 0.0513(18) 0.0373(11) -0.0127(12) 0.0091(9) -0.0197(12)
C36 0.0225(9) 0.0645(18) 0.0316(10) 0.0007(11) 0.0082(8) -0.0062(11)
C37 0.0221(8) 0.0165(10) 0.0221(8) -0.0010(7) 0.0064(6) 0.0013(8)
C38 0.0259(9) 0.0195(11) 0.0246(8) -0.0012(8) 0.0036(7) 0.0001(8)

loop_
_atom_type_symbol
_atom_type_description
_atom_type_scat_dispersion_real
_atom_type_scat_dispersion_imag
_atom_type_scat_source
C C 0.0181 0.0091 'International Tables Vol C Tables 4.2.6.8 and 6.1.1.4'
H H 0.0000 0.0000 'International Tables Vol C Tables 4.2.6.8 and 6.1.1.4'
O O 0.0492 0.0322 'International Tables Vol C Tables 4.2.6.8 and 6.1.1.4'

loop_
_geom_angle_atom_site_label_1
_geom_angle_atom_site_label_2
_geom_angle_atom_site_label_3
_geom_angle
C1 O1 H1O 108.8(17)
C4 O2 H2O 105.4(18)
O1 C1 C10 109.17(13)
O1 C1 C2 109.21(14)
C10 C1 C2 112.87(16)
O1 C1 H1 106.3(13)
C10 C1 H1 109.5(12)
C2 C1 H1 109.6(12)
C11 C2 C1 109.59(16)
C11 C2 C12 110.64(14)
C1 C2 C12 110.42(14)
C11 C2 C3 109.49(15)
C1 C2 C3 106.55(13)
C12 C2 C3 110.06(16)
C18 C3 C4 110.38(16)
C18 C3 C2 113.87(14)
C4 C3 C2 111.58(14)
C18 C3 H3 108.1(13)
C4 C3 H3 106.6(12)
C2 C3 H3 105.9(15)
O2 C4 C5 111.31(13)
O2 C4 C3 111.10(14)
C5 C4 C3 113.61(16)
O2 C4 H4 102.7(14)
C5 C4 H4 107.1(13)
C3 C4 H4 110.4(12)
C10 C5 C6 119.23(18)
C10 C5 C4 121.37(16)
C6 C5 C4 119.33(19)
C7 C6 C5 120.8(2)
C7 C6 H6 119.6
C5 C6 H6 119.6
C6 C7 C8 120.02(18)
C6 C7 H7 120.0
C8 C7 H7 120.0
C9 C8 C7 119.4(2)
C9 C8 H8 120.3
C7 C8 H8 120.3
C8 C9 C10 121.2(2)
C8 C9 H9 119.4
C10 C9 H9 119.4
C5 C10 C9 119.38(17)
C5 C10 C1 121.48(17)
C9 C10 C1 119.09(18)
C2 C11 H11A 109.5
C2 C11 H11B 109.5
H11A C11 H11B 109.5
C2 C11 H11C 109.5
H11A C11 H11C 109.5
H11B C11 H11C 109.5
C13 C12 C2 117.76(17)
C13 C12 H12A 107.9
C2 C12 H12A 107.9
C13 C12 H12B 107.9
C2 C12 H12B 107.9
H12A C12 H12B 107.2
C14 C13 C12 116.17(15)
C14 C13 H13A 108.2
C12 C13 H13A 108.2
C14 C13 H13B 108.2
C12 C13 H13B 108.2
H13A C13 H13B 107.4
C15 C14 C13 126.6(2)
C15 C14 H14 116.7
C13 C14 H14 116.7
C14 C15 C16 123.2(3)
C14 C15 C17 119.8(3)
C16 C15 C17 117.0(2)
C15 C16 H16A 109.5
C15 C16 H16B 109.5
H16A C16 H16B 109.5
C15 C16 H16C 109.5
H16A C16 H16C 109.5
H16B C16 H16C 109.5
C15 C17 H17A 109.5
C15 C17 H17B 109.5
H17A C17 H17B 109.5
C15 C17 H17C 109.5
H17A C17 H17C 109.5
H17B C17 H17C 109.5
C19 C18 C3 124.29(17)
C19 C18 H18 117.9
C3 C18 H18 117.9
C18 C19 H19A 120.0
C18 C19 H19B 120.0
H19A C19 H19B 120.0
C20 O3 H3O 106.3(17)
C23 O4 H4O 105.4(18)
O3 C20 C29 109.15(13)
O3 C20 C21 108.84(14)
C29 C20 C21 113.57(16)
O3 C20 H20 108.4(13)
C29 C20 H20 108.2(11)
C21 C20 H20 108.6(12)
C30 C21 C20 109.60(15)
C30 C21 C31 110.71(13)
C20 C21 C31 108.60(14)
C30 C21 C22 108.97(14)
C20 C21 C22 107.68(14)
C31 C21 C22 111.23(15)
C37 C22 C23 110.22(16)
C37 C22 C21 113.50(14)
C23 C22 C21 111.82(14)
C37 C22 H22 106.4(13)
C23 C22 H22 107.4(12)
C21 C22 H22 107.2(15)
O4 C23 C24 110.94(13)
O4 C23 C22 111.44(14)
C24 C23 C22 113.30(16)
O4 C23 H23 101.3(14)
C24 C23 H23 107.9(13)
C22 C23 H23 111.2(11)
C25 C24 C29 119.16(18)
C25 C24 C23 119.61(18)
C29 C24 C23 121.17(15)
C26 C25 C24 120.97(19)
C26 C25 H25 119.5
C24 C25 H25 119.5
C25 C26 C27 119.86(17)
C25 C26 H26 120.1
C27 C26 H26 120.1
C28 C27 C26 119.70(19)
C28 C27 H27 120.1
C26 C27 H27 120.1
C27 C28 C29 121.0(2)
C27 C28 H28 119.5
C29 C28 H28 119.5
C28 C29 C24 119.25(16)
C28 C29 C20 119.01(18)
C24 C29 C20 121.63(17)
C21 C30 H30A 109.5
C21 C30 H30B 109.5
H30A C30 H30B 109.5
C21 C30 H30C 109.5
H30A C30 H30C 109.5
H30B C30 H30C 109.5
C32 C31 C21 115.47(15)
C32 C31 H31A 108.4
C21 C31 H31A 108.4
C32 C31 H31B 108.4
C21 C31 H31B 108.4
H31A C31 H31B 107.5
C33 C32 C31 110.92(16)
C33 C32 H32A 109.5
C31 C32 H32A 109.5
C33 C32 H32B 109.5
C31 C32 H32B 109.5
H32A C32 H32B 108.0
C34 C33 C32 128.2(2)
C34 C33 H33 115.9
C32 C33 H33 115.9
C33 C34 C35 124.9(2)
C33 C34 C36 120.4(2)
C35 C34 C36 114.7(2)
C34 C35 H35A 109.5
C34 C35 H35B 109.5
H35A C35 H35B 109.5
C34 C35 H35C 109.5
H35A C35 H35C 109.5
H35B C35 H35C 109.5
C34 C36 H36A 109.5
C34 C36 H36B 109.5
H36A C36 H36B 109.5
C34 C36 H36C 109.5
H36A C36 H36C 109.5
H36B C36 H36C 109.5
C38 C37 C22 124.59(17)
C38 C37 H37 117.7
C22 C37 H37 117.7
C37 C38 H38A 120.0
C37 C38 H38B 120.0
H38A C38 H38B 120.0

loop_
_geom_bond_atom_site_label_1
_geom_bond_atom_site_label_2
_geom_bond_distance
O1 C1 1.443(2)
O1 H1O 0.851(18)
O2 C4 1.440(2)
O2 H2O 0.860(17)
C1 C10 1.515(2)
C1 C2 1.535(3)
C1 H1 0.974(16)
C2 C11 1.532(2)
C2 C12 1.555(2)
C2 C3 1.562(3)
C3 C18 1.502(3)
C3 C4 1.536(2)
C3 H3 0.977(16)
C4 C5 1.518(3)
C4 H4 0.989(16)
C5 C10 1.396(3)
C5 C6 1.400(3)
C6 C7 1.383(3)
C6 H6 0.9500
C7 C8 1.397(3)
C7 H7 0.9500
C8 C9 1.379(3)
C8 H8 0.9500
C9 C10 1.398(3)
C9 H9 0.9500
C11 H11A 0.9800
C11 H11B 0.9800
C11 H11C 0.9800
C12 C13 1.541(3)
C12 H12A 0.9900
C12 H12B 0.9900
C13 C14 1.506(3)
C13 H13A 0.9900
C13 H13B 0.9900
C14 C15 1.331(3)
C14 H14 0.9500
C15 C16 1.494(5)
C15 C17 1.519(4)
C16 H16A 0.9800
C16 H16B 0.9800
C16 H16C 0.9800
C17 H17A 0.9800
C17 H17B 0.9800
C17 H17C 0.9800
C18 C19 1.317(3)
C18 H18 0.9500
C19 H19A 0.9500
C19 H19B 0.9500
O3 C20 1.436(2)
O3 H3O 0.822(18)
O4 C23 1.430(2)
O4 H4O 0.854(17)
C20 C29 1.519(2)
C20 C21 1.538(3)
C20 H20 1.005(16)
C21 C30 1.536(2)
C21 C31 1.551(2)
C21 C22 1.553(3)
C22 C37 1.505(3)
C22 C23 1.538(2)
C22 H22 0.991(15)
C23 C24 1.518(3)
C23 H23 1.004(16)
C24 C25 1.400(2)
C24 C29 1.402(3)
C25 C26 1.380(3)
C25 H25 0.9500
C26 C27 1.392(3)
C26 H26 0.9500
C27 C28 1.385(3)
C27 H27 0.9500
C28 C29 1.395(3)
C28 H28 0.9500
C30 H30A 0.9800
C30 H30B 0.9800
C30 H30C 0.9800
C31 C32 1.538(3)
C31 H31A 0.9900
C31 H31B 0.9900
C32 C33 1.503(2)
C32 H32A 0.9900
C32 H32B 0.9900
C33 C34 1.330(3)
C33 H33 0.9500
C34 C35 1.502(4)
C34 C36 1.507(3)
C35 H35A 0.9800
C35 H35B 0.9800
C35 H35C 0.9800
C36 H36A 0.9800
C36 H36B 0.9800
C36 H36C 0.9800
C37 C38 1.314(3)
C37 H37 0.9500
C38 H38A 0.9500
C38 H38B 0.9500

loop_
_geom_hbond_atom_site_label_D
_geom_hbond_atom_site_label_H
_geom_hbond_atom_site_label_A
_geom_hbond_distance_DH
_geom_hbond_distance_HA
_geom_hbond_distance_DA
_geom_hbond_angle_DHA
_geom_hbond_site_symmetry_A
O1 H1O O2 0.851(18) 1.936(18) 2.782(2) 172(2) 1_565
O2 H2O O1 0.860(17) 1.931(17) 2.7823(18) 170(3) 2_546
O3 H3O O4 0.822(18) 1.860(18) 2.6791(19) 174(2) 1_565
O4 H4O O3 0.854(17) 1.832(17) 2.6826(18) 173(3) 2_647

loop_
_geom_torsion_atom_site_label_1
_geom_torsion_atom_site_label_2
_geom_torsion_atom_site_label_3
_geom_torsion_atom_site_label_4
_geom_torsion
O1 C1 C2 C11 50.83(18)
C10 C1 C2 C11 172.46(15)
O1 C1 C2 C12 172.95(14)
C10 C1 C2 C12 -65.42(18)
O1 C1 C2 C3 -67.55(17)
C10 C1 C2 C3 54.08(18)
C11 C2 C3 C18 52.5(2)
C1 C2 C3 C18 170.97(14)
C12 C2 C3 C18 -69.29(18)
C11 C2 C3 C4 178.29(15)
C1 C2 C3 C4 -63.27(18)
C12 C2 C3 C4 56.47(18)
C18 C3 C4 O2 -62.15(18)
C2 C3 C4 O2 170.18(14)
C18 C3 C4 C5 171.42(14)
C2 C3 C4 C5 43.75(18)
O2 C4 C5 C10 -141.30(16)
C3 C4 C5 C10 -15.0(2)
O2 C4 C5 C6 41.8(2)
C3 C4 C5 C6 168.13(15)
C10 C5 C6 C7 -0.5(3)
C4 C5 C6 C7 176.45(17)
C5 C6 C7 C8 -0.5(3)
C6 C7 C8 C9 0.8(3)
C7 C8 C9 C10 -0.1(3)
C6 C5 C10 C9 1.2(3)
C4 C5 C10 C9 -175.72(15)
C6 C5 C10 C1 -176.16(15)
C4 C5 C10 C1 6.9(2)
C8 C9 C10 C5 -0.9(3)
C8 C9 C10 C1 176.50(16)
O1 C1 C10 C5 93.69(19)
C2 C1 C10 C5 -28.0(2)
O1 C1 C10 C9 -83.7(2)
C2 C1 C10 C9 154.70(16)
C11 C2 C12 C13 47.4(2)
C1 C2 C12 C13 -74.1(2)
C3 C2 C12 C13 168.50(15)
C2 C12 C13 C14 66.8(2)
C12 C13 C14 C15 77.3(2)
C13 C14 C15 C16 0.9(3)
C13 C14 C15 C17 -176.89(18)
C4 C3 C18 C19 109.5(2)
C2 C3 C18 C19 -124.1(2)
O3 C20 C21 C30 47.14(18)
C29 C20 C21 C30 168.94(14)
O3 C20 C21 C31 168.20(14)
C29 C20 C21 C31 -70.00(18)
O3 C20 C21 C22 -71.25(17)
C29 C20 C21 C22 50.55(18)
C30 C21 C22 C37 53.68(19)
C20 C21 C22 C37 172.49(14)
C31 C21 C22 C37 -68.64(18)
C30 C21 C22 C23 179.14(14)
C20 C21 C22 C23 -62.05(18)
C31 C21 C22 C23 56.82(18)
C37 C22 C23 O4 -60.79(18)
C21 C22 C23 O4 171.97(14)
C37 C22 C23 C24 173.25(14)
C21 C22 C23 C24 46.00(18)
O4 C23 C24 C25 38.0(2)
C22 C23 C24 C25 164.21(15)
O4 C23 C24 C29 -144.89(16)
C22 C23 C24 C29 -18.7(2)
C29 C24 C25 C26 -1.1(3)
C23 C24 C25 C26 176.09(15)
C24 C25 C26 C27 -0.4(3)
C25 C26 C27 C28 1.2(3)
C26 C27 C28 C29 -0.6(3)
C27 C28 C29 C24 -0.8(2)
C27 C28 C29 C20 175.34(15)
C25 C24 C29 C28 1.7(2)
C23 C24 C29 C28 -175.47(15)
C25 C24 C29 C20 -174.40(15)
C23 C24 C29 C20 8.5(2)
O3 C20 C29 C28 -79.93(19)
C21 C20 C29 C28 158.44(15)
O3 C20 C29 C24 96.15(19)
C21 C20 C29 C24 -25.5(2)
C30 C21 C31 C32 46.0(2)
C20 C21 C31 C32 -74.32(18)
C22 C21 C31 C32 167.35(14)
C21 C31 C32 C33 179.32(15)
C31 C32 C33 C34 -126.1(2)
C32 C33 C34 C35 -1.6(3)
C32 C33 C34 C36 177.55(18)
C23 C22 C37 C38 105.4(2)
C21 C22 C37 C38 -128.3(2)
